data_4127058
loop_
_publ_author_name
'Karmel, Caleb'
'Li, Bi-Jie'
'Hartwig, John F.'

_publ_section_title
;
 Rhodium-Catalyzed Regioselective Silylation of Alkyl C-H Bonds for the
 Synthesis of 1,4-Diols.
;
_journal_name_full 'Journal of the American Chemical Society'
_journal_paper_doi 10.1021/jacs.7b11964
_journal_year 2018
_chemical_formula_moiety 'C53 H57 Cl O2 P2 Rh Si, 0.5(C2 H4 Cl2)'
_chemical_formula_sum 'C54 H59 Cl2 O2 P2 Rh Si'
_chemical_formula_weight 1003.85
_chemical_name_common compound8
_chemical_name_systematic compound8
_space_group.centring_type primitive

_space_group_crystal_system triclinic
_space_group_IT_number 2
_space_group_name_Hall '-P 1'
_space_group_name_H-M_alt 'P -1'
_symmetry_space_group_name_Hall '-P 1'
_symmetry_space_group_name_H-M 'P -1'
_atom_sites_solution_hydrogens geom
_atom_sites_solution_primary direct
_atom_sites_solution_secondary difmap
_audit_creation_date 2017-11-04
_audit_creation_method
;
Olex2 1.2
(compiled 2017.08.10 svn.r3458 for OlexSys, GUI svn.r5381)
;
_cell_angle_alpha 95.114(3)
_cell_angle_beta 92.970(3)
_cell_angle_gamma 90.036(3)
_cell_formula_units_Z 4
_cell_length_a 11.5444(5)
_cell_length_b 16.0589(7)
_cell_length_c 26.8374(14)
_cell_measurement_reflns_used 9760
_cell_measurement_temperature 100(2)
_cell_measurement_theta_max 68.90
_cell_measurement_theta_min 4.12
_cell_volume 4948.9(4)
_computing_cell_refinement 'Bruker SAINT'
_computing_data_collection 'Bruker APEX2'
_computing_data_reduction 'Bruker SAINT'
_computing_molecular_graphics 'Olex2 (Dolomanov et al., 2009)'
_computing_publication_material 'Olex2 (Dolomanov et al., 2009)'
_computing_structure_refinement 'XH (Sheldrick, 2008)'
_computing_structure_solution 'SIR2004 (Burla et al., 2007)'
_diffrn_ambient_temperature 100.15
_diffrn_detector_area_resol_mean 8.366
_diffrn_measured_fraction_theta_full 0.988
_diffrn_measured_fraction_theta_max 0.944
_diffrn_measurement_device_type 'Bruker APEX-II CCD'
_diffrn_measurement_method '\f and \w scans'
_diffrn_radiation_type CuK\a
_diffrn_radiation_wavelength 1.54178
_diffrn_reflns_av_R_equivalents 0.0913
_diffrn_reflns_av_unetI/netI 0.0871
_diffrn_reflns_Laue_measured_fraction_full 0.988
_diffrn_reflns_Laue_measured_fraction_max 0.944
_diffrn_reflns_limit_h_max 10
_diffrn_reflns_limit_h_min -13
_diffrn_reflns_limit_k_max 19
_diffrn_reflns_limit_k_min -19
_diffrn_reflns_limit_l_max 32
_diffrn_reflns_limit_l_min -32
_diffrn_reflns_number 69005
_diffrn_reflns_point_group_measured_fraction_full 0.988
_diffrn_reflns_point_group_measured_fraction_max 0.944
_diffrn_reflns_theta_full 67.000
_diffrn_reflns_theta_max 69.312
_diffrn_reflns_theta_min 2.763
_diffrn_source 'microfocus rotating anode'
_exptl_absorpt_coefficient_mu 4.931
_exptl_absorpt_correction_T_max 0.929
_exptl_absorpt_correction_T_min 0.616
_exptl_absorpt_correction_type multi-scan
_exptl_absorpt_process_details SADABS
_exptl_crystal_colour yellow
_exptl_crystal_colour_primary yellow
_exptl_crystal_density_diffrn 1.347
_exptl_crystal_description prism
_exptl_crystal_F_000 2088
_exptl_crystal_size_max 0.05
_exptl_crystal_size_mid 0.04
_exptl_crystal_size_min 0.04
_platon_squeeze_details )
_refine_diff_density_max 5.911
_refine_diff_density_min -1.528
_refine_diff_density_rms 0.195
_refine_ls_extinction_method none
_refine_ls_goodness_of_fit_ref 1.087
_refine_ls_hydrogen_treatment constr
_refine_ls_matrix_type full
_refine_ls_number_parameters 1126
_refine_ls_number_reflns 17750
_refine_ls_number_restraints 12
_refine_ls_restrained_S_all 1.088
_refine_ls_R_factor_all 0.1193
_refine_ls_R_factor_gt 0.1059
_refine_ls_shift/su_max 0.001
_refine_ls_shift/su_mean 0.000
_refine_ls_structure_factor_coef Fsqd
_refine_ls_weighting_details 'w=1/[\s^2^(Fo^2^)+(0.1632P)^2^+54.5741P] where P=(Fo^2^+2Fc^2^)/3'
_refine_ls_weighting_scheme calc
_refine_ls_wR_factor_gt 0.2772
_refine_ls_wR_factor_ref 0.2935
_reflns_Friedel_coverage 0.000
_reflns_number_gt 15094
_reflns_number_total 17750
_reflns_threshold_expression 'I > 2\s(I)'
_cod_data_source_file ja7b11964_si_003.cif
_cod_data_source_block compound8
_cod_database_code 4127058
_shelx_shelxl_version_number 2014/7
_shelx_space_group_comment
;
The symmetry employed for this shelxl refinement is uniquely defined 
by the following loop, which should always be used as a source of 
symmetry information in preference to the above space-group names. 
They are only intended as comments. 
;
_shelx_estimated_absorpt_t_max 0.827
_shelx_estimated_absorpt_t_min 0.791
_olex2_refinement_description
;
1. Twinned data refinement
 Scales: 0.79385
 0.20615
2. Fixed Uiso
 At 1.2 times of:
  All C(H) groups, All C(H,H) groups
 At 1.5 times of:
  All C(H,H,H) groups
3. Uiso/Uaniso restraints and constraints
Uanis(C41) \\sim Ueq, Uanis(C94) \\sim Ueq: with sigma of 0.001 and sigma for
terminal atoms of 0.002
4.a Ternary CH refined with riding coordinates:
 C46(H46), C48(H48), C50(H50), C99(H99), C101(H101), C103(H103)
4.b Secondary CH2 refined with riding coordinates:
 C40(H40a,H40b), C42(H42a,H42b), C45(H45a,H45b), C47(H47a,H47b), C49(H49a,
 H49b), C51(H51a,H51b), C52(H52a,H52b), C53(H53a,H53b), C93(H93a,H93b),
 C95(H95a,H95b), C98(H98a,H98b), C100(H10a,H10b), C102(H10c,H10d), C104(H10e,
 H10f), C105(H10g,H10h), C106(H10i,H10j), C107(H10k,H10l), C108(H10m,H10n)
4.c Aromatic/amide H refined with riding coordinates:
 C2(H2), C3(H3), C4(H4), C5(H5), C6(H6), C8(H8), C9(H9), C10(H10), C11(H11),
 C12(H12), C14(H14), C15(H15), C16(H16), C20(H20), C21(H21), C22(H22), C29(H29),
  C30(H30), C31(H31), C32(H32), C33(H33), C35(H35), C36(H36), C37(H37),
 C38(H38), C39(H39), C55(H55), C56(H56), C57(H57), C58(H58), C59(H59), C61(H61),
  C62(H62), C63(H63), C64(H64), C65(H65), C67(H67), C68(H68), C69(H69),
 C73(H73), C74(H74), C75(H75), C82(H82), C83(H83), C84(H84), C85(H85), C86(H86),
  C88(H88), C89(H89), C90(H90), C91(H91), C92(H92)
4.d Idealised Me refined as rotating group:
 C26(H26a,H26b,H26c), C27(H27a,H27b,H27c), C41(H41a,H41b,H41c), C43(H43a,H43b,
 H43c), C79(H79a,H79b,H79c), C80(H80a,H80b,H80c), C94(H94a,H94b,H94c), C96(H96a,
 H96b,H96c)
;
_platon_squeeze_void_probe_radius 1.20
_olex2_submission_special_instructions 'No special instructions were received'

loop_
_space_group_symop_operation_xyz
'x, y, z'
'-x, -y, -z'

loop_
_atom_site_label
_atom_site_type_symbol
_atom_site_fract_x
_atom_site_fract_y
_atom_site_fract_z
_atom_site_U_iso_or_equiv
_atom_site_adp_type
_atom_site_occupancy
_atom_site_site_symmetry_order
_atom_site_calc_flag
_atom_site_refinement_flags_posn
_atom_site_refinement_flags_adp
C1 C 0.6785(10) 0.6892(7) 0.3228(4) 0.028(2) Uani 1 1 d . .
C2 C 0.5877(12) 0.6651(9) 0.3505(5) 0.038(3) Uani 1 1 d . .
H2 H 0.5629 0.6084 0.3474 0.045 Uiso 1 1 calc R .
C3 C 0.5313(14) 0.7247(9) 0.3837(6) 0.044(3) Uani 1 1 d . .
H3 H 0.4720 0.7078 0.4040 0.053 Uiso 1 1 calc R .
C4 C 0.5646(13) 0.8062(9) 0.3856(5) 0.040(3) Uani 1 1 d . .
H4 H 0.5258 0.8464 0.4068 0.048 Uiso 1 1 calc R .
C5 C 0.6521(14) 0.8324(9) 0.3579(6) 0.046(3) Uani 1 1 d . .
H5 H 0.6737 0.8898 0.3602 0.055 Uiso 1 1 calc R .
C6 C 0.7090(12) 0.7741(8) 0.3264(5) 0.038(3) Uani 1 1 d . .
H6 H 0.7693 0.7921 0.3071 0.045 Uiso 1 1 calc R .
C7 C 0.8725(9) 0.5762(7) 0.3177(5) 0.026(2) Uani 1 1 d . .
C8 C 0.9045(12) 0.6145(9) 0.3658(5) 0.038(3) Uani 1 1 d . .
H8 H 0.8599 0.6589 0.3806 0.046 Uiso 1 1 calc R .
C9 C 1.0035(11) 0.5858(8) 0.3911(5) 0.034(3) Uani 1 1 d . .
H9 H 1.0277 0.6130 0.4228 0.040 Uiso 1 1 calc R .
C10 C 1.0675(10) 0.5182(9) 0.3711(5) 0.036(3) Uani 1 1 d . .
H10 H 1.1319 0.4973 0.3896 0.043 Uiso 1 1 calc R .
C11 C 1.0340(11) 0.4818(8) 0.3228(5) 0.037(3) Uani 1 1 d . .
H11 H 1.0788 0.4374 0.3082 0.044 Uiso 1 1 calc R .
C12 C 0.9373(10) 0.5092(8) 0.2961(4) 0.028(2) Uani 1 1 d . .
H12 H 0.9151 0.4831 0.2638 0.033 Uiso 1 1 calc R .
C13 C 0.8106(10) 0.6732(7) 0.2357(4) 0.024(2) Uani 1 1 d . .
C14 C 0.9125(10) 0.7197(7) 0.2490(5) 0.031(3) Uani 1 1 d . .
H14 H 0.9503 0.7169 0.2811 0.038 Uiso 1 1 calc R .
C15 C 0.9575(11) 0.7695(8) 0.2152(5) 0.034(3) Uani 1 1 d . .
H15 H 1.0272 0.8000 0.2239 0.041 Uiso 1 1 calc R .
C16 C 0.9020(11) 0.7751(7) 0.1689(5) 0.032(3) Uani 1 1 d . .
H16 H 0.9329 0.8108 0.1465 0.038 Uiso 1 1 calc R .
C17 C 0.7990(10) 0.7283(7) 0.1539(5) 0.028(2) Uani 1 1 d . .
C18 C 0.7397(10) 0.7345(7) 0.1030(4) 0.025(2) Uani 1 1 d . .
C19 C 0.6448(10) 0.6694(7) 0.0936(4) 0.025(2) Uani 1 1 d . .
C20 C 0.5872(11) 0.6578(7) 0.0464(4) 0.028(2) Uani 1 1 d . .
H20 H 0.6088 0.6905 0.0206 0.033 Uiso 1 1 calc R .
C21 C 0.4977(10) 0.5982(7) 0.0366(4) 0.026(2) Uani 1 1 d . .
H21 H 0.4581 0.5918 0.0045 0.032 Uiso 1 1 calc R .
C22 C 0.4671(9) 0.5483(6) 0.0739(4) 0.021(2) Uani 1 1 d . .
H22 H 0.4068 0.5079 0.0673 0.025 Uiso 1 1 calc R .
C23 C 0.5250(9) 0.5579(6) 0.1211(4) 0.0179(19) Uani 1 1 d . .
C24 C 0.6101(9) 0.6200(6) 0.1308(4) 0.021(2) Uani 1 1 d . .
C25 C 0.7583(10) 0.6791(7) 0.1893(4) 0.025(2) Uani 1 1 d . .
C26 C 0.8318(12) 0.7171(10) 0.0631(5) 0.042(3) Uani 1 1 d . .
H26A H 0.7942 0.7169 0.0295 0.063 Uiso 1 1 calc GR .
H26B H 0.8676 0.6626 0.0670 0.063 Uiso 1 1 calc GR .
H26C H 0.8916 0.7608 0.0676 0.063 Uiso 1 1 calc GR .
C27 C 0.6913(14) 0.8222(7) 0.0990(6) 0.044(3) Uani 1 1 d . .
H27A H 0.6304 0.8328 0.1229 0.066 Uiso 1 1 calc GR .
H27B H 0.6586 0.8267 0.0649 0.066 Uiso 1 1 calc GR .
H27C H 0.7537 0.8635 0.1066 0.066 Uiso 1 1 calc GR .
C28 C 0.4930(11) 0.3873(7) 0.1327(4) 0.025(2) Uani 1 1 d . .
C29 C 0.5815(10) 0.3714(7) 0.0994(4) 0.026(2) Uani 1 1 d . .
H29 H 0.6333 0.4150 0.0935 0.031 Uiso 1 1 calc R .
C30 C 0.5941(11) 0.2918(8) 0.0747(5) 0.029(2) Uani 1 1 d . .
H30 H 0.6555 0.2818 0.0528 0.035 Uiso 1 1 calc R .
C31 C 0.5184(14) 0.2270(7) 0.0817(5) 0.038(3) Uani 1 1 d . .
H31 H 0.5253 0.1738 0.0636 0.046 Uiso 1 1 calc R .
C32 C 0.4325(12) 0.2414(7) 0.1158(5) 0.034(3) Uani 1 1 d . .
H32 H 0.3818 0.1971 0.1217 0.040 Uiso 1 1 calc R .
C33 C 0.4198(10) 0.3192(8) 0.1411(5) 0.029(2) Uani 1 1 d . .
H33 H 0.3611 0.3274 0.1646 0.035 Uiso 1 1 calc R .
C34 C 0.3353(10) 0.5113(7) 0.1765(4) 0.024(2) Uani 1 1 d . .
C35 C 0.2448(9) 0.4719(8) 0.1475(5) 0.029(2) Uani 1 1 d . .
H35 H 0.2611 0.4283 0.1226 0.035 Uiso 1 1 calc R .
C36 C 0.1299(10) 0.4955(8) 0.1546(5) 0.031(3) Uani 1 1 d . .
H36 H 0.0691 0.4687 0.1340 0.037 Uiso 1 1 calc R .
C37 C 0.1035(11) 0.5581(9) 0.1918(5) 0.036(3) Uani 1 1 d . .
H37 H 0.0253 0.5733 0.1973 0.043 Uiso 1 1 calc R .
C38 C 0.1925(11) 0.5968(8) 0.2200(5) 0.033(3) Uani 1 1 d . .
H38 H 0.1755 0.6401 0.2450 0.039 Uiso 1 1 calc R .
C39 C 0.3082(10) 0.5749(7) 0.2134(5) 0.026(2) Uani 1 1 d . .
H39 H 0.3685 0.6030 0.2338 0.032 Uiso 1 1 calc R .
C40 C 0.6964(12) 0.3309(7) 0.2689(4) 0.031(3) Uani 1 1 d . .
H40A H 0.7701 0.3525 0.2576 0.037 Uiso 1 1 calc R .
H40B H 0.7150 0.3030 0.2997 0.037 Uiso 1 1 calc R .
C41 C 0.6432(11) 0.2598(8) 0.2251(5) 0.035(3) Uani 1 1 d . U
H41A H 0.5676 0.2403 0.2346 0.052 Uiso 1 1 calc GR .
H41B H 0.6966 0.2124 0.2218 0.052 Uiso 1 1 calc GR .
H41C H 0.6340 0.2845 0.1931 0.052 Uiso 1 1 calc GR .
C42 C 0.4452(10) 0.3858(7) 0.2866(5) 0.027(2) Uani 1 1 d . .
H42A H 0.4127 0.3760 0.2517 0.033 Uiso 1 1 calc R .
H42B H 0.4453 0.3315 0.3015 0.033 Uiso 1 1 calc R .
C43 C 0.3656(10) 0.4464(8) 0.3161(5) 0.032(3) Uani 1 1 d . .
H43A H 0.3945 0.4542 0.3512 0.048 Uiso 1 1 calc GR .
H43B H 0.2868 0.4232 0.3143 0.048 Uiso 1 1 calc GR .
H43C H 0.3647 0.5004 0.3017 0.048 Uiso 1 1 calc GR .
C44 C 0.6622(11) 0.4266(8) 0.3901(4) 0.029(2) Uani 1 1 d . .
C45 C 0.5967(10) 0.3453(7) 0.3955(5) 0.029(2) Uani 1 1 d . .
H45A H 0.5121 0.3555 0.3930 0.035 Uiso 1 1 calc R .
H45B H 0.6158 0.3028 0.3682 0.035 Uiso 1 1 calc R .
C46 C 0.6301(12) 0.3134(8) 0.4458(5) 0.034(3) Uani 1 1 d . .
H46 H 0.5873 0.2600 0.4486 0.041 Uiso 1 1 calc R .
C47 C 0.5959(11) 0.3780(9) 0.4884(5) 0.035(3) Uani 1 1 d . .
H47A H 0.5110 0.3869 0.4863 0.042 Uiso 1 1 calc R .
H47B H 0.6171 0.3570 0.5213 0.042 Uiso 1 1 calc R .
C48 C 0.6584(11) 0.4594(8) 0.4840(5) 0.034(3) Uani 1 1 d . .
H48 H 0.6356 0.5021 0.5111 0.041 Uiso 1 1 calc R .
C49 C 0.7904(10) 0.4458(8) 0.4878(5) 0.033(3) Uani 1 1 d . .
H49A H 0.8138 0.4277 0.5212 0.040 Uiso 1 1 calc R .
H49B H 0.8312 0.4988 0.4838 0.040 Uiso 1 1 calc R .
C50 C 0.8242(10) 0.3771(8) 0.4457(5) 0.034(3) Uani 1 1 d . .
H50 H 0.9096 0.3670 0.4486 0.041 Uiso 1 1 calc R .
C51 C 0.7918(11) 0.4120(8) 0.3944(5) 0.033(3) Uani 1 1 d . .
H51A H 0.8338 0.4652 0.3921 0.039 Uiso 1 1 calc R .
H51B H 0.8147 0.3716 0.3666 0.039 Uiso 1 1 calc R .
C52 C 0.6279(11) 0.4910(8) 0.4321(4) 0.032(3) Uani 1 1 d . .
H52A H 0.5435 0.5016 0.4287 0.038 Uiso 1 1 calc R .
H52B H 0.6691 0.5443 0.4293 0.038 Uiso 1 1 calc R .
C53 C 0.7604(11) 0.2964(9) 0.4498(5) 0.037(3) Uani 1 1 d . .
H53A H 0.7819 0.2743 0.4823 0.044 Uiso 1 1 calc R .
H53B H 0.7815 0.2543 0.4226 0.044 Uiso 1 1 calc R .
C54 C -0.0086(10) 0.1520(6) 0.1323(4) 0.022(2) Uani 1 1 d . .
C55 C 0.0797(11) 0.1580(7) 0.0987(4) 0.028(2) Uani 1 1 d . .
H55 H 0.1319 0.1128 0.0932 0.034 Uiso 1 1 calc R .
C56 C 0.0915(12) 0.2280(8) 0.0738(5) 0.033(3) Uani 1 1 d . .
H56 H 0.1502 0.2305 0.0504 0.040 Uiso 1 1 calc R .
C57 C 0.0190(13) 0.2941(8) 0.0825(5) 0.038(3) Uani 1 1 d . .
H57 H 0.0293 0.3426 0.0654 0.046 Uiso 1 1 calc R .
C58 C -0.0696(13) 0.2927(8) 0.1156(5) 0.035(3) Uani 1 1 d . .
H58 H -0.1193 0.3394 0.1212 0.042 Uiso 1 1 calc R .
C59 C -0.0836(11) 0.2208(7) 0.1405(4) 0.027(2) Uani 1 1 d . .
H59 H -0.1439 0.2182 0.1631 0.032 Uiso 1 1 calc R .
C60 C -0.1666(9) 0.0396(7) 0.1765(4) 0.022(2) Uani 1 1 d . .
C61 C -0.2581(11) 0.0686(7) 0.1465(4) 0.029(2) Uani 1 1 d . .
H61 H -0.2408 0.1011 0.1199 0.034 Uiso 1 1 calc R .
C62 C -0.3712(11) 0.0516(9) 0.1541(6) 0.039(3) Uani 1 1 d . .
H62 H -0.4315 0.0751 0.1346 0.047 Uiso 1 1 calc R .
C63 C -0.3979(10) -0.0007(7) 0.1909(5) 0.030(2) Uani 1 1 d . .
H63 H -0.4764 -0.0137 0.1961 0.036 Uiso 1 1 calc R .
C64 C -0.3074(11) -0.0338(9) 0.2201(5) 0.036(3) Uani 1 1 d . .
H64 H -0.3241 -0.0703 0.2448 0.043 Uiso 1 1 calc R .
C65 C -0.1939(11) -0.0128(8) 0.2125(5) 0.032(3) Uani 1 1 d . .
H65 H -0.1331 -0.0349 0.2325 0.039 Uiso 1 1 calc R .
C66 C 0.0219(10) -0.0232(6) 0.1204(4) 0.022(2) Uani 1 1 d . .
C67 C -0.0335(11) -0.0286(7) 0.0730(4) 0.028(2) Uani 1 1 d . .
H67 H -0.0939 0.0095 0.0661 0.033 Uiso 1 1 calc R .
C68 C -0.0026(11) -0.0882(8) 0.0357(5) 0.031(3) Uani 1 1 d . .
H68 H -0.0415 -0.0907 0.0035 0.037 Uiso 1 1 calc R .
C69 C 0.0843(11) -0.1438(7) 0.0451(4) 0.028(2) Uani 1 1 d . .
H69 H 0.1056 -0.1836 0.0189 0.033 Uiso 1 1 calc R .
C70 C 0.1418(10) -0.1435(7) 0.0918(5) 0.029(2) Uani 1 1 d . .
C71 C 0.2405(12) -0.2054(7) 0.1014(5) 0.032(3) Uani 1 1 d . .
C72 C 0.2972(10) -0.1850(6) 0.1534(5) 0.027(2) Uani 1 1 d . .
C73 C 0.3993(11) -0.2288(7) 0.1676(5) 0.032(3) Uani 1 1 d . .
H73 H 0.4278 -0.2723 0.1453 0.039 Uiso 1 1 calc R .
C74 C 0.4561(11) -0.2092(7) 0.2124(5) 0.032(3) Uani 1 1 d . .
H74 H 0.5266 -0.2367 0.2204 0.039 Uiso 1 1 calc R .
C75 C 0.4122(10) -0.1487(8) 0.2472(5) 0.031(2) Uani 1 1 d . .
H75 H 0.4520 -0.1362 0.2789 0.037 Uiso 1 1 calc R .
C76 C 0.3097(10) -0.1067(6) 0.2354(4) 0.022(2) Uani 1 1 d . .
C77 C 0.2550(9) -0.1254(6) 0.1877(4) 0.023(2) Uani 1 1 d . .
C78 C 0.1080(9) -0.0843(7) 0.1287(4) 0.023(2) Uani 1 1 d . .
C79 C 0.3316(16) -0.1991(11) 0.0620(6) 0.056(4) Uani 1 1 d . .
H79A H 0.2990 -0.2217 0.0291 0.085 Uiso 1 1 calc GR .
H79B H 0.4004 -0.2312 0.0711 0.085 Uiso 1 1 calc GR .
H79C H 0.3534 -0.1404 0.0606 0.085 Uiso 1 1 calc GR .
C80 C 0.1848(15) -0.2953(8) 0.0990(6) 0.050(4) Uani 1 1 d . .
H80A H 0.1263 -0.2960 0.1242 0.075 Uiso 1 1 calc GR .
H80B H 0.2454 -0.3361 0.1057 0.075 Uiso 1 1 calc GR .
H80C H 0.1481 -0.3096 0.0656 0.075 Uiso 1 1 calc GR .
C81 C 0.1760(10) -0.0953(7) 0.3227(4) 0.027(2) Uani 1 1 d . .
C82 C 0.2117(11) -0.1766(9) 0.3285(5) 0.037(3) Uani 1 1 d . .
H82 H 0.2763 -0.1986 0.3112 0.044 Uiso 1 1 calc R .
C83 C 0.1539(13) -0.2262(9) 0.3592(6) 0.042(3) Uani 1 1 d . .
H83 H 0.1788 -0.2819 0.3628 0.051 Uiso 1 1 calc R .
C84 C 0.0616(13) -0.1947(8) 0.3844(6) 0.041(3) Uani 1 1 d . .
H84 H 0.0229 -0.2282 0.4059 0.049 Uiso 1 1 calc R .
C85 C 0.0240(13) -0.1139(10) 0.3785(6) 0.046(4) Uani 1 1 d . .
H85 H -0.0416 -0.0927 0.3954 0.056 Uiso 1 1 calc R .
C86 C 0.0818(11) -0.0640(8) 0.3482(5) 0.033(3) Uani 1 1 d . .
H86 H 0.0568 -0.0083 0.3449 0.039 Uiso 1 1 calc R .
C87 C 0.3728(10) 0.0156(7) 0.3158(5) 0.027(2) Uani 1 1 d . .
C88 C 0.4127(10) -0.0065(7) 0.3618(5) 0.028(2) Uani 1 1 d . .
H88 H 0.3729 -0.0490 0.3765 0.033 Uiso 1 1 calc R .
C89 C 0.5070(12) 0.0301(8) 0.3869(5) 0.037(3) Uani 1 1 d . .
H89 H 0.5322 0.0136 0.4188 0.044 Uiso 1 1 calc R .
C90 C 0.5661(11) 0.0916(9) 0.3656(5) 0.037(3) Uani 1 1 d . .
H90 H 0.6326 0.1174 0.3828 0.045 Uiso 1 1 calc R .
C91 C 0.5293(11) 0.1153(9) 0.3203(5) 0.037(3) Uani 1 1 d . .
H91 H 0.5708 0.1580 0.3064 0.044 Uiso 1 1 calc R .
C92 C 0.4340(10) 0.0797(8) 0.2936(5) 0.030(3) Uani 1 1 d . .
H92 H 0.4097 0.0969 0.2617 0.036 Uiso 1 1 calc R .
C93 C 0.1922(10) 0.2467(7) 0.2677(5) 0.030(2) Uani 1 1 d . .
H93A H 0.2015 0.2877 0.2974 0.036 Uiso 1 1 calc R .
H93B H 0.2700 0.2239 0.2608 0.036 Uiso 1 1 calc R .
C94 C 0.1510(9) 0.2923(6) 0.2242(4) 0.019(2) Uani 1 1 d . U
H94A H 0.1552 0.2554 0.1932 0.029 Uiso 1 1 calc GR .
H94B H 0.2002 0.3416 0.2223 0.029 Uiso 1 1 calc GR .
H94C H 0.0706 0.3100 0.2284 0.029 Uiso 1 1 calc GR .
C95 C -0.0556(10) 0.1968(7) 0.2859(4) 0.025(2) Uani 1 1 d . .
H95A H -0.0543 0.2554 0.3010 0.030 Uiso 1 1 calc R .
H95B H -0.0879 0.1971 0.2510 0.030 Uiso 1 1 calc R .
C96 C -0.1371(10) 0.1463(8) 0.3149(5) 0.031(3) Uani 1 1 d . .
H96A H -0.1375 0.0877 0.3010 0.047 Uiso 1 1 calc GR .
H96B H -0.2157 0.1689 0.3119 0.047 Uiso 1 1 calc GR .
H96C H -0.1103 0.1499 0.3503 0.047 Uiso 1 1 calc GR .
C97 C 0.1617(10) 0.1847(7) 0.3892(4) 0.026(2) Uani 1 1 d . .
C98 C 0.1272(12) 0.1308(8) 0.4294(4) 0.035(3) Uani 1 1 d . .
H98A H 0.1677 0.0765 0.4254 0.042 Uiso 1 1 calc R .
H98B H 0.0426 0.1198 0.4258 0.042 Uiso 1 1 calc R .
C99 C 0.1589(14) 0.1752(9) 0.4825(5) 0.046(3) Uani 1 1 d . .
H99 H 0.1367 0.1385 0.5088 0.055 Uiso 1 1 calc R .
C100 C 0.2882(15) 0.1901(10) 0.4866(5) 0.053(4) Uani 1 1 d . .
H10A H 0.3291 0.1360 0.4824 0.064 Uiso 1 1 calc R .
H10B H 0.3111 0.2175 0.5202 0.064 Uiso 1 1 calc R .
C101 C 0.3231(12) 0.2451(8) 0.4468(6) 0.042(3) Uani 1 1 d . .
H101 H 0.4087 0.2551 0.4500 0.050 Uiso 1 1 calc R .
C102 C 0.2598(13) 0.3292(9) 0.4523(6) 0.043(3) Uani 1 1 d . .
H10C H 0.2810 0.3589 0.4855 0.052 Uiso 1 1 calc R .
H10D H 0.2829 0.3646 0.4261 0.052 Uiso 1 1 calc R .
C103 C 0.1304(11) 0.3135(8) 0.4473(4) 0.033(3) Uani 1 1 d . .
H103 H 0.0892 0.3683 0.4512 0.039 Uiso 1 1 calc R .
C104 C 0.0957(10) 0.2683(8) 0.3953(5) 0.029(2) Uani 1 1 d . .
H10E H 0.0110 0.2577 0.3924 0.035 Uiso 1 1 calc R .
H10F H 0.1155 0.3038 0.3686 0.035 Uiso 1 1 calc R .
C105 C 0.0934(11) 0.2583(9) 0.4889(6) 0.042(3) Uani 1 1 d . .
H10G H 0.1126 0.2871 0.5225 0.050 Uiso 1 1 calc R .
H10H H 0.0086 0.2480 0.4856 0.050 Uiso 1 1 calc R .
C106 C 0.2900(11) 0.2031(9) 0.3949(6) 0.041(3) Uani 1 1 d . .
H10I H 0.3114 0.2402 0.3692 0.049 Uiso 1 1 calc R .
H10J H 0.3337 0.1504 0.3894 0.049 Uiso 1 1 calc R .
C107 C 0.738(2) 0.0674(15) 0.5322(8) 0.077(6) Uani 1 1 d . .
H10K H 0.7600 0.0861 0.5676 0.092 Uiso 1 1 calc R .
H10L H 0.7127 0.0083 0.5309 0.092 Uiso 1 1 calc R .
C108 C 0.8435(17) 0.0724(15) 0.5016(9) 0.074(6) Uani 1 1 d . .
H10M H 0.9084 0.0415 0.5169 0.089 Uiso 1 1 calc R .
H10N H 0.8678 0.1316 0.5015 0.089 Uiso 1 1 calc R .
O1 O 0.6549(6) 0.6332(4) 0.1791(3) 0.0196(14) Uani 1 1 d . .
O2 O 0.6359(7) 0.4635(5) 0.3433(3) 0.0265(16) Uani 1 1 d . .
O3 O 0.1521(6) -0.0839(4) 0.1775(3) 0.0204(15) Uani 1 1 d . .
O4 O 0.1347(7) 0.1364(5) 0.3421(3) 0.0277(17) Uani 1 1 d . .
Si1 Si 0.5991(3) 0.42324(18) 0.28543(11) 0.0216(6) Uani 1 1 d . .
Si2 Si 0.0978(3) 0.15817(18) 0.28426(11) 0.0221(6) Uani 1 1 d . .
P1 P 0.7468(2) 0.60985(16) 0.28130(10) 0.0212(5) Uani 1 1 d . .
P2 P 0.4884(2) 0.48717(16) 0.16858(10) 0.0190(5) Uani 1 1 d . .
P3 P -0.0126(2) 0.06054(16) 0.16777(10) 0.0195(5) Uani 1 1 d . .
P4 P 0.2462(2) -0.02959(16) 0.27999(10) 0.0201(5) Uani 1 1 d . .
Rh1 Rh 0.62617(7) 0.52422(5) 0.23111(3) 0.0190(2) Uani 1 1 d . .
Rh2 Rh 0.12487(7) 0.04148(5) 0.23004(3) 0.0197(2) Uani 1 1 d . .
Cl1 Cl 0.7858(2) 0.46644(15) 0.17929(9) 0.0223(5) Uani 1 1 d . .
Cl2 Cl 0.2834(2) 0.08426(16) 0.17773(10) 0.0243(5) Uani 1 1 d . .
Cl3 Cl 0.6216(5) 0.1275(4) 0.5122(2) 0.0753(13) Uani 1 1 d . .
Cl4 Cl 0.8129(4) 0.0299(4) 0.44015(19) 0.0783(14) Uani 1 1 d . .

loop_
_atom_site_aniso_label
_atom_site_aniso_U_11
_atom_site_aniso_U_22
_atom_site_aniso_U_33
_atom_site_aniso_U_23
_atom_site_aniso_U_13
_atom_site_aniso_U_12
C1 0.023(6) 0.029(6) 0.030(6) -0.003(4) -0.005(4) 0.009(5)
C2 0.038(7) 0.036(7) 0.040(7) 0.003(5) 0.000(5) 0.018(6)
C3 0.058(9) 0.027(7) 0.049(8) 0.006(6) 0.017(7) 0.003(6)
C4 0.047(8) 0.039(7) 0.035(7) 0.006(5) 0.008(6) 0.021(6)
C5 0.054(9) 0.023(6) 0.057(9) -0.011(6) -0.003(7) 0.006(6)
C6 0.030(7) 0.028(6) 0.053(8) -0.003(6) 0.001(6) 0.004(5)
C7 0.016(5) 0.021(5) 0.040(6) 0.008(4) 0.000(4) 0.003(4)
C8 0.038(7) 0.038(7) 0.038(7) 0.004(5) -0.005(5) 0.002(6)
C9 0.031(7) 0.023(6) 0.046(7) 0.005(5) -0.016(5) -0.002(5)
C10 0.009(5) 0.045(7) 0.054(8) 0.013(6) -0.006(5) -0.001(5)
C11 0.028(7) 0.034(7) 0.049(7) 0.006(6) 0.006(5) 0.000(5)
C12 0.017(5) 0.034(6) 0.032(6) 0.003(5) 0.001(4) 0.009(5)
C13 0.017(5) 0.020(5) 0.035(6) -0.004(4) 0.002(4) -0.002(4)
C14 0.022(6) 0.023(5) 0.048(7) 0.001(5) -0.007(5) -0.005(4)
C15 0.031(7) 0.022(6) 0.051(7) 0.006(5) 0.000(5) -0.007(5)
C16 0.039(7) 0.013(5) 0.045(7) 0.008(5) 0.009(5) -0.004(5)
C17 0.023(6) 0.019(5) 0.042(7) 0.005(5) 0.011(5) 0.001(4)
C18 0.023(6) 0.020(5) 0.032(6) 0.008(4) 0.001(4) -0.003(4)
C19 0.021(6) 0.018(5) 0.036(6) 0.002(4) 0.005(4) 0.000(4)
C20 0.042(7) 0.020(5) 0.024(5) 0.011(4) 0.006(5) 0.008(5)
C21 0.031(6) 0.022(5) 0.027(5) 0.003(4) -0.003(4) 0.006(5)
C22 0.023(5) 0.014(5) 0.025(5) 0.003(4) -0.001(4) 0.006(4)
C23 0.018(5) 0.018(5) 0.018(5) 0.000(4) 0.005(4) 0.004(4)
C24 0.022(5) 0.013(5) 0.028(5) 0.001(4) 0.006(4) 0.006(4)
C25 0.030(6) 0.015(5) 0.033(6) 0.004(4) 0.007(5) 0.002(4)
C26 0.029(7) 0.055(9) 0.042(7) 0.005(6) 0.007(5) -0.007(6)
C27 0.056(9) 0.013(6) 0.060(9) 0.008(5) -0.018(7) 0.006(5)
C28 0.036(7) 0.016(5) 0.023(5) 0.005(4) -0.003(4) -0.002(4)
C29 0.026(6) 0.023(6) 0.028(6) 0.006(4) 0.002(4) 0.005(4)
C30 0.027(6) 0.029(6) 0.032(6) 0.003(5) 0.005(5) 0.010(5)
C31 0.062(9) 0.012(5) 0.039(7) -0.001(5) -0.007(6) 0.001(5)
C32 0.042(7) 0.013(5) 0.046(7) 0.005(5) -0.005(6) -0.008(5)
C33 0.025(6) 0.030(6) 0.033(6) 0.011(5) 0.001(5) -0.005(5)
C34 0.032(6) 0.016(5) 0.026(5) 0.007(4) 0.005(4) 0.002(4)
C35 0.009(5) 0.038(7) 0.037(6) -0.002(5) -0.006(4) -0.003(4)
C36 0.020(6) 0.026(6) 0.045(7) 0.005(5) -0.004(5) -0.001(4)
C37 0.017(6) 0.044(7) 0.049(7) 0.018(6) 0.009(5) 0.013(5)
C38 0.035(7) 0.028(6) 0.035(6) -0.003(5) 0.008(5) 0.010(5)
C39 0.019(6) 0.019(5) 0.040(6) 0.005(4) -0.003(4) -0.002(4)
C40 0.048(8) 0.016(5) 0.029(6) 0.001(4) 0.010(5) -0.007(5)
C41 0.034(3) 0.037(3) 0.032(3) -0.0006(19) -0.0019(19) 0.0083(19)
C42 0.017(6) 0.027(6) 0.037(6) 0.003(5) -0.001(4) -0.007(4)
C43 0.020(6) 0.027(6) 0.048(7) 0.003(5) -0.001(5) 0.008(4)
C44 0.028(6) 0.031(6) 0.028(6) 0.011(5) -0.001(4) 0.003(5)
C45 0.024(6) 0.023(6) 0.040(6) -0.008(5) 0.001(5) -0.010(4)
C46 0.039(7) 0.024(6) 0.040(7) 0.005(5) 0.010(5) -0.001(5)
C47 0.025(6) 0.045(7) 0.033(6) -0.003(5) -0.001(5) -0.001(5)
C48 0.034(7) 0.032(6) 0.034(6) -0.006(5) 0.002(5) 0.000(5)
C49 0.023(6) 0.035(6) 0.041(6) -0.001(5) -0.006(5) -0.007(5)
C50 0.009(5) 0.044(7) 0.047(7) 0.000(6) -0.009(4) 0.009(5)
C51 0.037(7) 0.026(6) 0.036(6) 0.004(5) 0.002(5) 0.000(5)
C52 0.032(6) 0.033(6) 0.030(6) 0.000(5) 0.002(5) -0.005(5)
C53 0.031(7) 0.041(7) 0.039(6) 0.006(5) -0.002(5) 0.011(5)
C54 0.023(6) 0.010(5) 0.032(6) 0.001(4) -0.002(4) 0.003(4)
C55 0.033(7) 0.024(6) 0.027(6) -0.001(4) -0.003(5) -0.002(5)
C56 0.044(8) 0.025(6) 0.032(6) 0.008(5) -0.001(5) -0.003(5)
C57 0.051(8) 0.023(6) 0.043(7) 0.011(5) 0.005(6) 0.000(5)
C58 0.049(8) 0.020(6) 0.033(6) 0.001(5) -0.009(5) 0.000(5)
C59 0.031(6) 0.016(5) 0.033(6) -0.001(4) 0.000(5) -0.001(4)
C60 0.013(5) 0.019(5) 0.034(6) -0.005(4) 0.002(4) -0.003(4)
C61 0.033(7) 0.025(6) 0.029(6) 0.006(4) 0.002(5) 0.000(5)
C62 0.023(7) 0.039(7) 0.054(8) -0.002(6) -0.007(5) -0.001(5)
C63 0.023(6) 0.024(6) 0.044(7) 0.001(5) 0.008(5) 0.006(4)
C64 0.018(6) 0.052(8) 0.039(7) 0.009(6) -0.002(5) -0.004(5)
C65 0.027(7) 0.028(6) 0.041(7) 0.008(5) -0.001(5) -0.004(5)
C66 0.027(6) 0.013(5) 0.028(5) 0.001(4) 0.010(4) -0.001(4)
C67 0.035(7) 0.019(5) 0.028(6) 0.000(4) 0.002(5) -0.002(4)
C68 0.039(7) 0.026(6) 0.028(6) 0.003(5) 0.005(5) -0.003(5)
C69 0.034(7) 0.017(5) 0.032(6) 0.001(4) 0.007(5) -0.003(4)
C70 0.022(6) 0.023(6) 0.041(7) 0.002(5) 0.006(5) 0.000(4)
C71 0.042(7) 0.020(6) 0.034(6) -0.009(5) 0.006(5) 0.007(5)
C72 0.024(6) 0.002(4) 0.054(7) 0.003(4) 0.003(5) 0.006(4)
C73 0.025(6) 0.014(5) 0.058(8) 0.001(5) 0.002(5) 0.007(4)
C74 0.023(6) 0.020(5) 0.054(8) 0.002(5) 0.000(5) 0.012(4)
C75 0.022(6) 0.028(6) 0.041(7) 0.000(5) -0.003(5) 0.002(5)
C76 0.023(6) 0.003(4) 0.042(6) 0.002(4) 0.002(4) 0.001(4)
C77 0.017(5) 0.014(5) 0.039(6) 0.003(4) 0.003(4) 0.002(4)
C78 0.015(5) 0.023(5) 0.031(6) 0.003(4) 0.004(4) -0.004(4)
C79 0.071(11) 0.048(9) 0.052(9) 0.000(7) 0.024(8) 0.034(8)
C80 0.058(10) 0.026(7) 0.060(9) -0.014(6) -0.020(7) 0.007(6)
C81 0.028(6) 0.022(5) 0.031(6) 0.006(4) -0.002(4) -0.008(4)
C82 0.019(6) 0.043(7) 0.049(7) 0.011(6) -0.003(5) -0.001(5)
C83 0.039(8) 0.028(7) 0.061(9) 0.009(6) 0.007(6) -0.007(5)
C84 0.041(8) 0.029(6) 0.053(8) 0.017(6) -0.005(6) -0.015(5)
C85 0.033(7) 0.057(9) 0.049(8) -0.007(7) 0.019(6) -0.007(6)
C86 0.032(7) 0.027(6) 0.041(7) 0.012(5) 0.007(5) 0.004(5)
C87 0.022(6) 0.019(5) 0.040(6) 0.002(4) 0.004(5) 0.008(4)
C88 0.022(6) 0.015(5) 0.046(7) 0.004(4) -0.005(5) 0.011(4)
C89 0.041(8) 0.026(6) 0.041(7) -0.003(5) -0.007(5) 0.008(5)
C90 0.019(6) 0.038(7) 0.052(8) -0.010(6) -0.007(5) -0.005(5)
C91 0.019(6) 0.042(7) 0.048(7) -0.009(6) 0.005(5) -0.017(5)
C92 0.020(6) 0.038(7) 0.030(6) -0.003(5) -0.001(4) 0.003(5)
C93 0.025(6) 0.025(6) 0.041(6) 0.007(5) -0.005(5) 0.003(4)
C94 0.021(3) 0.015(2) 0.021(2) 0.0046(18) -0.0003(18) 0.0013(18)
C95 0.023(6) 0.018(5) 0.033(6) 0.000(4) -0.006(4) -0.002(4)
C96 0.021(6) 0.030(6) 0.044(7) 0.010(5) 0.003(5) 0.004(5)
C97 0.022(6) 0.031(6) 0.021(5) -0.004(4) -0.003(4) 0.001(4)
C98 0.043(7) 0.034(7) 0.028(6) 0.003(5) -0.006(5) 0.003(5)
C99 0.063(10) 0.037(7) 0.035(7) -0.005(6) -0.009(6) 0.009(7)
C100 0.074(11) 0.041(8) 0.038(7) -0.011(6) -0.028(7) 0.022(7)
C101 0.034(7) 0.029(6) 0.058(8) -0.016(6) -0.007(6) 0.002(5)
C102 0.042(8) 0.034(7) 0.050(8) 0.000(6) -0.017(6) -0.006(6)
C103 0.025(6) 0.040(7) 0.031(6) -0.006(5) 0.000(5) 0.006(5)
C104 0.021(6) 0.029(6) 0.037(6) -0.007(5) -0.001(5) 0.000(4)
C105 0.024(6) 0.044(8) 0.053(8) -0.019(6) 0.010(5) -0.011(5)
C106 0.021(7) 0.042(7) 0.055(8) -0.009(6) -0.008(5) 0.000(5)
C107 0.091(16) 0.077(14) 0.059(11) -0.006(10) 0.002(10) 0.002(11)
C108 0.049(11) 0.083(14) 0.095(15) 0.031(12) -0.005(9) 0.005(9)
O1 0.013(3) 0.018(3) 0.027(4) 0.001(3) 0.000(3) 0.002(3)
O2 0.027(4) 0.017(4) 0.036(4) 0.007(3) -0.002(3) -0.001(3)
O3 0.020(4) 0.019(4) 0.022(3) 0.000(3) 0.003(3) 0.003(3)
O4 0.019(4) 0.029(4) 0.035(4) 0.000(3) 0.000(3) 0.000(3)
Si1 0.0183(14) 0.0196(13) 0.0269(14) 0.0026(11) 0.0004(11) 0.0005(10)
Si2 0.0192(14) 0.0180(13) 0.0286(14) 0.0002(11) 0.0012(11) 0.0042(10)
P1 0.0169(13) 0.0188(12) 0.0278(13) 0.0024(10) 0.0005(10) 0.0014(9)
P2 0.0180(13) 0.0159(12) 0.0232(12) 0.0025(9) 0.0011(9) 0.0013(9)
P3 0.0180(13) 0.0171(12) 0.0232(12) 0.0001(9) 0.0020(9) 0.0000(9)
P4 0.0167(13) 0.0149(12) 0.0288(13) 0.0023(9) -0.0007(10) 0.0008(9)
Rh1 0.0151(4) 0.0169(4) 0.0250(4) 0.0030(3) 0.0006(3) 0.0013(3)
Rh2 0.0162(4) 0.0164(4) 0.0262(4) 0.0008(3) 0.0010(3) 0.0019(3)
Cl1 0.0164(12) 0.0197(11) 0.0305(12) -0.0002(9) 0.0013(9) 0.0044(9)
Cl2 0.0184(12) 0.0233(12) 0.0317(12) 0.0051(10) 0.0023(9) -0.0005(9)
Cl3 0.070(3) 0.084(3) 0.075(3) 0.018(2) 0.013(2) 0.021(3)
Cl4 0.061(3) 0.101(4) 0.071(3) 0.000(3) -0.001(2) 0.017(3)

loop_
_atom_type_symbol
_atom_type_description
_atom_type_scat_dispersion_real
_atom_type_scat_dispersion_imag
_atom_type_scat_source
C C 0.0181 0.0091 'International Tables Vol C Tables 4.2.6.8 and 6.1.1.4'
H H 0.0000 0.0000 'International Tables Vol C Tables 4.2.6.8 and 6.1.1.4'
O O 0.0492 0.0322 'International Tables Vol C Tables 4.2.6.8 and 6.1.1.4'
Si Si 0.2541 0.3302 'International Tables Vol C Tables 4.2.6.8 and 6.1.1.4'
P P 0.2955 0.4335 'International Tables Vol C Tables 4.2.6.8 and 6.1.1.4'
Cl Cl 0.3639 0.7018 'International Tables Vol C Tables 4.2.6.8 and 6.1.1.4'
Rh Rh 0.0927 3.6045 'International Tables Vol C Tables 4.2.6.8 and 6.1.1.4'

loop_
_geom_angle_atom_site_label_1
_geom_angle_atom_site_label_2
_geom_angle_atom_site_label_3
_geom_angle
C2 C1 C6 118.1(11)
C2 C1 P1 118.5(10)
C6 C1 P1 123.3(10)
C1 C2 H2 119.6
C1 C2 C3 120.8(13)
C3 C2 H2 119.6
C2 C3 H3 120.8
C4 C3 C2 118.3(14)
C4 C3 H3 120.8
C3 C4 H4 118.8
C3 C4 C5 122.4(13)
C5 C4 H4 118.8
C4 C5 H5 120.4
C4 C5 C6 119.3(13)
C6 C5 H5 120.4
C1 C6 H6 119.5
C5 C6 C1 121.0(14)
C5 C6 H6 119.5
C8 C7 C12 120.7(11)
C8 C7 P1 122.0(9)
C12 C7 P1 117.3(9)
C7 C8 H8 120.7
C9 C8 C7 118.6(12)
C9 C8 H8 120.7
C8 C9 H9 119.1
C10 C9 C8 121.8(12)
C10 C9 H9 119.1
C9 C10 H10 120.9
C9 C10 C11 118.2(11)
C11 C10 H10 120.9
C10 C11 H11 119.1
C12 C11 C10 121.8(12)
C12 C11 H11 119.1
C7 C12 H12 120.6
C11 C12 C7 118.8(11)
C11 C12 H12 120.6
C14 C13 P1 120.0(9)
C25 C13 C14 118.6(11)
C25 C13 P1 121.3(9)
C13 C14 H14 120.2
C15 C14 C13 119.6(12)
C15 C14 H14 120.2
C14 C15 H15 119.8
C16 C15 C14 120.5(12)
C16 C15 H15 119.8
C15 C16 H16 119.3
C15 C16 C17 121.4(11)
C17 C16 H16 119.3
C16 C17 C18 120.8(10)
C25 C17 C16 115.6(12)
C25 C17 C18 123.6(11)
C17 C18 C19 110.1(9)
C17 C18 C26 107.9(10)
C17 C18 C27 110.4(10)
C19 C18 C26 108.7(10)
C19 C18 C27 110.9(10)
C27 C18 C26 108.8(11)
C20 C19 C18 119.6(10)
C20 C19 C24 117.8(10)
C24 C19 C18 122.5(10)
C19 C20 H20 119.5
C19 C20 C21 121.0(10)
C21 C20 H20 119.5
C20 C21 H21 120.0
C22 C21 C20 120.0(10)
C22 C21 H21 120.0
C21 C22 H22 120.0
C21 C22 C23 120.0(10)
C23 C22 H22 120.0
C22 C23 C24 119.1(10)
C22 C23 P2 119.0(8)
C24 C23 P2 121.9(8)
C23 C24 C19 122.0(10)
O1 C24 C19 121.1(10)
O1 C24 C23 116.8(9)
C13 C25 C17 124.3(11)
C13 C25 O1 115.5(10)
C17 C25 O1 120.2(11)
C18 C26 H26A 109.5
C18 C26 H26B 109.5
C18 C26 H26C 109.5
H26A C26 H26B 109.5
H26A C26 H26C 109.5
H26B C26 H26C 109.5
C18 C27 H27A 109.5
C18 C27 H27B 109.5
C18 C27 H27C 109.5
H27A C27 H27B 109.5
H27A C27 H27C 109.5
H27B C27 H27C 109.5
C29 C28 C33 117.5(10)
C29 C28 P2 119.2(9)
C33 C28 P2 122.8(9)
C28 C29 H29 119.8
C30 C29 C28 120.4(11)
C30 C29 H29 119.8
C29 C30 H30 119.4
C31 C30 C29 121.3(11)
C31 C30 H30 119.4
C30 C31 H31 120.6
C32 C31 C30 118.7(11)
C32 C31 H31 120.6
C31 C32 H32 119.6
C33 C32 C31 120.9(11)
C33 C32 H32 119.6
C28 C33 H33 119.4
C32 C33 C28 121.2(11)
C32 C33 H33 119.4
C35 C34 C39 118.3(11)
C35 C34 P2 123.9(9)
C39 C34 P2 117.8(9)
C34 C35 H35 119.7
C34 C35 C36 120.7(11)
C36 C35 H35 119.7
C35 C36 H36 119.6
C35 C36 C37 120.8(11)
C37 C36 H36 119.6
C36 C37 H37 120.9
C38 C37 C36 118.3(11)
C38 C37 H37 120.9
C37 C38 H38 118.9
C37 C38 C39 122.1(11)
C39 C38 H38 118.9
C34 C39 H39 120.1
C38 C39 C34 119.8(11)
C38 C39 H39 120.1
H40A C40 H40B 107.4
C41 C40 H40A 108.3
C41 C40 H40B 108.3
C41 C40 Si1 116.1(9)
Si1 C40 H40A 108.3
Si1 C40 H40B 108.3
C40 C41 H41A 109.5
C40 C41 H41B 109.5
C40 C41 H41C 109.5
H41A C41 H41B 109.5
H41A C41 H41C 109.5
H41B C41 H41C 109.5
H42A C42 H42B 107.6
C43 C42 H42A 108.7
C43 C42 H42B 108.7
C43 C42 Si1 114.3(8)
Si1 C42 H42A 108.7
Si1 C42 H42B 108.7
C42 C43 H43A 109.5
C42 C43 H43B 109.5
C42 C43 H43C 109.5
H43A C43 H43B 109.5
H43A C43 H43C 109.5
H43B C43 H43C 109.5
C51 C44 C45 110.1(10)
C51 C44 C52 109.7(10)
C52 C44 C45 107.9(10)
O2 C44 C45 114.7(10)
O2 C44 C51 107.8(9)
O2 C44 C52 106.6(9)
C44 C45 H45A 109.7
C44 C45 H45B 109.7
H45A C45 H45B 108.2
C46 C45 C44 109.9(10)
C46 C45 H45A 109.7
C46 C45 H45B 109.7
C45 C46 H46 108.8
C45 C46 C47 109.8(10)
C45 C46 C53 110.0(10)
C47 C46 H46 108.8
C53 C46 H46 108.8
C53 C46 C47 110.5(11)
C46 C47 H47A 109.8
C46 C47 H47B 109.8
H47A C47 H47B 108.3
C48 C47 C46 109.2(10)
C48 C47 H47A 109.8
C48 C47 H47B 109.8
C47 C48 H48 109.9
C47 C48 C49 109.9(11)
C47 C48 C52 109.8(10)
C49 C48 H48 109.9
C49 C48 C52 107.4(10)
C52 C48 H48 109.9
C48 C49 H49A 109.8
C48 C49 H49B 109.8
C48 C49 C50 109.2(9)
H49A C49 H49B 108.3
C50 C49 H49A 109.8
C50 C49 H49B 109.8
C49 C50 H50 109.4
C51 C50 C49 107.0(10)
C51 C50 H50 109.4
C53 C50 C49 111.1(11)
C53 C50 H50 109.4
C53 C50 C51 110.4(10)
C44 C51 C50 109.1(10)
C44 C51 H51A 109.9
C44 C51 H51B 109.9
C50 C51 H51A 109.9
C50 C51 H51B 109.9
H51A C51 H51B 108.3
C44 C52 C48 110.7(10)
C44 C52 H52A 109.5
C44 C52 H52B 109.5
C48 C52 H52A 109.5
C48 C52 H52B 109.5
H52A C52 H52B 108.1
C46 C53 H53A 110.0
C46 C53 H53B 110.0
C50 C53 C46 108.5(10)
C50 C53 H53A 110.0
C50 C53 H53B 110.0
H53A C53 H53B 108.4
C55 C54 C59 118.3(10)
C55 C54 P3 118.6(8)
C59 C54 P3 122.8(9)
C54 C55 H55 119.5
C56 C55 C54 120.9(11)
C56 C55 H55 119.5
C55 C56 H56 120.0
C57 C56 C55 119.9(13)
C57 C56 H56 120.0
C56 C57 H57 118.9
C56 C57 C58 122.2(12)
C58 C57 H57 118.9
C57 C58 H58 120.9
C57 C58 C59 118.1(12)
C59 C58 H58 120.9
C54 C59 H59 119.7
C58 C59 C54 120.5(12)
C58 C59 H59 119.7
C61 C60 P3 124.0(9)
C65 C60 C61 117.6(10)
C65 C60 P3 118.3(9)
C60 C61 H61 118.9
C62 C61 C60 122.1(12)
C62 C61 H61 118.9
C61 C62 H62 120.2
C61 C62 C63 119.7(12)
C63 C62 H62 120.2
C62 C63 H63 120.3
C62 C63 C64 119.3(12)
C64 C63 H63 120.3
C63 C64 H64 120.3
C65 C64 C63 119.4(12)
C65 C64 H64 120.3
C60 C65 H65 119.2
C64 C65 C60 121.7(12)
C64 C65 H65 119.2
C67 C66 C78 116.1(10)
C67 C66 P3 120.9(9)
C78 C66 P3 123.0(9)
C66 C67 H67 119.3
C68 C67 C66 121.5(12)
C68 C67 H67 119.3
C67 C68 H68 120.0
C69 C68 C67 120.1(12)
C69 C68 H68 120.0
C68 C69 H69 119.1
C68 C69 C70 121.8(11)
C70 C69 H69 119.1
C69 C70 C71 121.2(11)
C78 C70 C69 117.0(11)
C78 C70 C71 121.8(11)
C70 C71 C79 109.2(11)
C70 C71 C80 107.4(11)
C72 C71 C70 110.2(9)
C72 C71 C79 109.4(12)
C72 C71 C80 108.3(11)
C79 C71 C80 112.3(12)
C73 C72 C71 119.1(10)
C77 C72 C71 123.0(10)
C77 C72 C73 117.8(12)
C72 C73 H73 119.5
C74 C73 C72 120.9(11)
C74 C73 H73 119.5
C73 C74 H74 119.6
C73 C74 C75 120.7(11)
C75 C74 H74 119.6
C74 C75 H75 120.0
C76 C75 C74 120.1(11)
C76 C75 H75 120.0
C75 C76 C77 118.2(10)
C75 C76 P4 121.9(9)
C77 C76 P4 119.9(8)
C72 C77 C76 122.2(10)
C72 C77 O3 120.8(10)
O3 C77 C76 116.9(9)
C70 C78 C66 123.4(11)
O3 C78 C66 115.1(9)
O3 C78 C70 121.4(10)
C71 C79 H79A 109.5
C71 C79 H79B 109.5
C71 C79 H79C 109.5
H79A C79 H79B 109.5
H79A C79 H79C 109.5
H79B C79 H79C 109.5
C71 C80 H80A 109.5
C71 C80 H80B 109.5
C71 C80 H80C 109.5
H80A C80 H80B 109.5
H80A C80 H80C 109.5
H80B C80 H80C 109.5
C82 C81 P4 121.9(10)
C86 C81 C82 118.9(11)
C86 C81 P4 119.1(9)
C81 C82 H82 119.6
C81 C82 C83 120.8(13)
C83 C82 H82 119.6
C82 C83 H83 120.1
C84 C83 C82 119.8(13)
C84 C83 H83 120.1
C83 C84 H84 120.0
C83 C84 C85 120.1(13)
C85 C84 H84 120.0
C84 C85 H85 119.9
C86 C85 C84 120.2(13)
C86 C85 H85 119.9
C81 C86 H86 120.0
C85 C86 C81 120.1(12)
C85 C86 H86 120.0
C88 C87 C92 118.4(11)
C88 C87 P4 125.2(9)
C92 C87 P4 116.4(9)
C87 C88 H88 118.8
C89 C88 C87 122.4(12)
C89 C88 H88 118.8
C88 C89 H89 120.3
C88 C89 C90 119.4(12)
C90 C89 H89 120.3
C89 C90 H90 120.0
C91 C90 C89 120.0(12)
C91 C90 H90 120.0
C90 C91 H91 118.8
C90 C91 C92 122.4(13)
C92 C91 H91 118.8
C87 C92 H92 121.3
C91 C92 C87 117.3(12)
C91 C92 H92 121.3
H93A C93 H93B 107.3
C94 C93 H93A 108.1
C94 C93 H93B 108.1
C94 C93 Si2 116.9(8)
Si2 C93 H93A 108.1
Si2 C93 H93B 108.1
C93 C94 H94A 109.5
C93 C94 H94B 109.5
C93 C94 H94C 109.5
H94A C94 H94B 109.5
H94A C94 H94C 109.5
H94B C94 H94C 109.5
H95A C95 H95B 107.5
C96 C95 H95A 108.4
C96 C95 H95B 108.4
C96 C95 Si2 115.4(8)
Si2 C95 H95A 108.4
Si2 C95 H95B 108.4
C95 C96 H96A 109.5
C95 C96 H96B 109.5
C95 C96 H96C 109.5
H96A C96 H96B 109.5
H96A C96 H96C 109.5
H96B C96 H96C 109.5
C98 C97 C104 108.8(10)
C106 C97 C98 110.0(11)
C106 C97 C104 108.5(10)
O4 C97 C98 105.9(9)
O4 C97 C104 113.7(9)
O4 C97 C106 109.9(10)
C97 C98 H98A 109.6
C97 C98 H98B 109.6
C97 C98 C99 110.5(11)
H98A C98 H98B 108.1
C99 C98 H98A 109.6
C99 C98 H98B 109.6
C98 C99 H99 109.7
C100 C99 C98 107.8(12)
C100 C99 H99 109.7
C100 C99 C105 110.7(12)
C105 C99 C98 109.2(11)
C105 C99 H99 109.7
C99 C100 H10A 109.6
C99 C100 H10B 109.6
C99 C100 C101 110.2(11)
H10A C100 H10B 108.1
C101 C100 H10A 109.6
C101 C100 H10B 109.6
C100 C101 H101 109.5
C100 C101 C102 110.5(12)
C100 C101 C106 110.1(12)
C102 C101 H101 109.5
C106 C101 H101 109.5
C106 C101 C102 107.8(12)
C101 C102 H10C 109.9
C101 C102 H10D 109.9
H10C C102 H10D 108.3
C103 C102 C101 109.1(11)
C103 C102 H10C 109.9
C103 C102 H10D 109.9
C102 C103 H103 109.1
C102 C103 C104 110.4(10)
C102 C103 C105 110.1(11)
C104 C103 H103 109.1
C104 C103 C105 109.0(10)
C105 C103 H103 109.1
C97 C104 C103 108.8(10)
C97 C104 H10E 109.9
C97 C104 H10F 109.9
C103 C104 H10E 109.9
C103 C104 H10F 109.9
H10E C104 H10F 108.3
C99 C105 C103 108.0(11)
C99 C105 H10G 110.1
C99 C105 H10H 110.1
C103 C105 H10G 110.1
C103 C105 H10H 110.1
H10G C105 H10H 108.4
C97 C106 C101 110.9(11)
C97 C106 H10I 109.5
C97 C106 H10J 109.5
C101 C106 H10I 109.5
C101 C106 H10J 109.5
H10I C106 H10J 108.0
H10K C107 H10L 107.7
C108 C107 H10K 108.8
C108 C107 H10L 108.8
C108 C107 Cl3 113.8(16)
Cl3 C107 H10K 108.8
Cl3 C107 H10L 108.8
C107 C108 H10M 109.6
C107 C108 H10N 109.6
C107 C108 Cl4 110.5(15)
H10M C108 H10N 108.1
Cl4 C108 H10M 109.6
Cl4 C108 H10N 109.6
C24 O1 C25 119.6(8)
C24 O1 Rh1 116.1(6)
C25 O1 Rh1 115.5(6)
C44 O2 Si1 133.2(7)
C77 O3 Rh2 114.5(6)
C78 O3 C77 119.8(8)
C78 O3 Rh2 116.1(6)
C97 O4 Si2 135.5(7)
C40 Si1 Rh1 109.3(4)
C42 Si1 C40 109.4(5)
C42 Si1 Rh1 114.4(4)
O2 Si1 C40 108.9(5)
O2 Si1 C42 106.1(5)
O2 Si1 Rh1 108.5(3)
C93 Si2 Rh2 109.8(4)
C95 Si2 C93 107.9(5)
C95 Si2 Rh2 115.1(4)
O4 Si2 C93 108.9(5)
O4 Si2 C95 105.8(5)
O4 Si2 Rh2 109.1(3)
C1 P1 C13 102.1(5)
C1 P1 Rh1 116.5(4)
C7 P1 C1 104.8(5)
C7 P1 C13 103.3(5)
C7 P1 Rh1 125.1(4)
C13 P1 Rh1 101.6(4)
C23 P2 Rh1 101.3(3)
C28 P2 C23 101.0(5)
C28 P2 C34 106.7(5)
C28 P2 Rh1 121.0(4)
C34 P2 C23 101.6(5)
C34 P2 Rh1 121.0(4)
C54 P3 C60 106.3(5)
C54 P3 C66 101.6(5)
C54 P3 Rh2 120.9(4)
C60 P3 Rh2 120.6(4)
C66 P3 C60 101.8(5)
C66 P3 Rh2 101.7(4)
C76 P4 C81 102.7(5)
C76 P4 Rh2 102.6(4)
C81 P4 Rh2 115.8(4)
C87 P4 C76 102.9(5)
C87 P4 C81 105.2(5)
C87 P4 Rh2 124.7(4)
O1 Rh1 Cl1 78.41(18)
Si1 Rh1 O1 176.96(19)
Si1 Rh1 Cl1 103.45(10)
P1 Rh1 O1 78.97(19)
P1 Rh1 Si1 98.45(10)
P1 Rh1 P2 157.39(10)
P1 Rh1 Cl1 93.36(9)
P2 Rh1 O1 80.68(19)
P2 Rh1 Si1 101.57(10)
P2 Rh1 Cl1 92.12(9)
O3 Rh2 Cl2 78.70(19)
Si2 Rh2 O3 176.96(19)
Si2 Rh2 Cl2 103.55(10)
P3 Rh2 O3 80.60(19)
P3 Rh2 Si2 101.27(10)
P3 Rh2 Cl2 91.66(9)
P4 Rh2 O3 79.05(19)
P4 Rh2 Si2 98.69(10)
P4 Rh2 P3 157.55(10)
P4 Rh2 Cl2 93.56(9)

loop_
_geom_bond_atom_site_label_1
_geom_bond_atom_site_label_2
_geom_bond_distance
C1 C2 1.389(19)
C1 C6 1.402(18)
C1 P1 1.824(11)
C2 H2 0.9500
C2 C3 1.429(19)
C3 H3 0.9500
C3 C4 1.36(2)
C4 H4 0.9500
C4 C5 1.37(2)
C5 H5 0.9500
C5 C6 1.393(19)
C6 H6 0.9500
C7 C8 1.410(18)
C7 C12 1.410(16)
C7 P1 1.817(11)
C8 H8 0.9500
C8 C9 1.399(18)
C9 H9 0.9500
C9 C10 1.398(19)
C10 H10 0.9500
C10 C11 1.41(2)
C11 H11 0.9500
C11 C12 1.389(18)
C12 H12 0.9500
C13 C14 1.407(16)
C13 C25 1.367(17)
C13 P1 1.842(12)
C14 H14 0.9500
C14 C15 1.383(18)
C15 H15 0.9500
C15 C16 1.377(19)
C16 H16 0.9500
C16 C17 1.426(17)
C17 C18 1.508(17)
C17 C25 1.387(16)
C18 C19 1.509(15)
C18 C26 1.556(17)
C18 C27 1.527(15)
C19 C20 1.396(17)
C19 C24 1.404(16)
C20 H20 0.9500
C20 C21 1.407(18)
C21 H21 0.9500
C21 C22 1.397(16)
C22 H22 0.9500
C22 C23 1.397(15)
C23 C24 1.398(15)
C23 P2 1.845(10)
C24 O1 1.368(13)
C25 O1 1.403(14)
C26 H26A 0.9800
C26 H26B 0.9800
C26 H26C 0.9800
C27 H27A 0.9800
C27 H27B 0.9800
C27 H27C 0.9800
C28 C29 1.401(17)
C28 C33 1.422(16)
C28 P2 1.798(11)
C29 H29 0.9500
C29 C30 1.397(16)
C30 H30 0.9500
C30 C31 1.391(19)
C31 H31 0.9500
C31 C32 1.39(2)
C32 H32 0.9500
C32 C33 1.379(18)
C33 H33 0.9500
C34 C35 1.388(16)
C34 C39 1.405(16)
C34 P2 1.830(12)
C35 H35 0.9500
C35 C36 1.397(17)
C36 H36 0.9500
C36 C37 1.398(19)
C37 H37 0.9500
C37 C38 1.36(2)
C38 H38 0.9500
C38 C39 1.398(17)
C39 H39 0.9500
C40 H40A 0.9900
C40 H40B 0.9900
C40 C41 1.657(16)
C40 Si1 1.896(13)
C41 H41A 0.9800
C41 H41B 0.9800
C41 H41C 0.9800
C42 H42A 0.9900
C42 H42B 0.9900
C42 C43 1.535(16)
C42 Si1 1.878(11)
C43 H43A 0.9800
C43 H43B 0.9800
C43 H43C 0.9800
C44 C45 1.531(16)
C44 C51 1.515(18)
C44 C52 1.528(17)
C44 O2 1.453(13)
C45 H45A 0.9900
C45 H45B 0.9900
C45 C46 1.517(18)
C46 H46 1.0000
C46 C47 1.541(17)
C46 C53 1.529(18)
C47 H47A 0.9900
C47 H47B 0.9900
C47 C48 1.511(18)
C48 H48 1.0000
C48 C49 1.539(17)
C48 C52 1.548(17)
C49 H49A 0.9900
C49 H49B 0.9900
C49 C50 1.573(18)
C50 H50 1.0000
C50 C51 1.561(18)
C50 C53 1.505(19)
C51 H51A 0.9900
C51 H51B 0.9900
C52 H52A 0.9900
C52 H52B 0.9900
C53 H53A 0.9900
C53 H53B 0.9900
C54 C55 1.403(17)
C54 C59 1.413(15)
C54 P3 1.823(11)
C55 H55 0.9500
C55 C56 1.369(17)
C56 H56 0.9500
C56 C57 1.364(19)
C57 H57 0.9500
C57 C58 1.39(2)
C58 H58 0.9500
C58 C59 1.397(17)
C59 H59 0.9500
C60 C61 1.399(17)
C60 C65 1.387(17)
C60 P3 1.839(10)
C61 H61 0.9500
C61 C62 1.363(19)
C62 H62 0.9500
C62 C63 1.40(2)
C63 H63 0.9500
C63 C64 1.407(18)
C64 H64 0.9500
C64 C65 1.382(18)
C65 H65 0.9500
C66 C67 1.388(16)
C66 C78 1.421(16)
C66 P3 1.825(10)
C67 H67 0.9500
C67 C68 1.384(17)
C68 H68 0.9500
C68 C69 1.371(18)
C69 H69 0.9500
C69 C70 1.387(18)
C70 C71 1.539(17)
C70 C78 1.382(16)
C71 C72 1.518(18)
C71 C79 1.54(2)
C71 C80 1.575(19)
C72 C73 1.425(16)
C72 C77 1.376(16)
C73 H73 0.9500
C73 C74 1.352(19)
C74 H74 0.9500
C74 C75 1.400(17)
C75 H75 0.9500
C75 C76 1.398(16)
C76 C77 1.406(17)
C76 P4 1.824(11)
C77 O3 1.390(13)
C78 O3 1.379(14)
C79 H79A 0.9800
C79 H79B 0.9800
C79 H79C 0.9800
C80 H80A 0.9800
C80 H80B 0.9800
C80 H80C 0.9800
C81 C82 1.389(18)
C81 C86 1.386(18)
C81 P4 1.842(11)
C82 H82 0.9500
C82 C83 1.391(19)
C83 H83 0.9500
C83 C84 1.36(2)
C84 H84 0.9500
C84 C85 1.39(2)
C85 H85 0.9500
C85 C86 1.386(19)
C86 H86 0.9500
C87 C88 1.370(17)
C87 C92 1.439(18)
C87 P4 1.820(12)
C88 H88 0.9500
C88 C89 1.356(18)
C89 H89 0.9500
C89 C90 1.38(2)
C90 H90 0.9500
C90 C91 1.35(2)
C91 H91 0.9500
C91 C92 1.377(17)
C92 H92 0.9500
C93 H93A 0.9900
C93 H93B 0.9900
C93 C94 1.491(15)
C93 Si2 1.889(13)
C94 H94A 0.9800
C94 H94B 0.9800
C94 H94C 0.9800
C95 H95A 0.9900
C95 H95B 0.9900
C95 C96 1.528(16)
C95 Si2 1.879(12)
C96 H96A 0.9800
C96 H96B 0.9800
C96 H96C 0.9800
C97 C98 1.510(17)
C97 C104 1.544(16)
C97 C106 1.508(17)
C97 O4 1.443(13)
C98 H98A 0.9900
C98 H98B 0.9900
C98 C99 1.563(17)
C99 H99 1.0000
C99 C100 1.51(2)
C99 C105 1.54(2)
C100 H10A 0.9900
C100 H10B 0.9900
C100 C101 1.52(2)
C101 H101 1.0000
C101 C102 1.534(19)
C101 C106 1.522(18)
C102 H10C 0.9900
C102 H10D 0.9900
C102 C103 1.511(19)
C103 H103 1.0000
C103 C104 1.550(16)
C103 C105 1.56(2)
C104 H10E 0.9900
C104 H10F 0.9900
C105 H10G 0.9900
C105 H10H 0.9900
C106 H10I 0.9900
C106 H10J 0.9900
C107 H10K 0.9900
C107 H10L 0.9900
C107 C108 1.51(3)
C107 Cl3 1.75(2)
C108 H10M 0.9900
C108 H10N 0.9900
C108 Cl4 1.75(2)
O1 Rh1 2.368(7)
O2 Si1 1.663(8)
O3 Rh2 2.385(7)
O4 Si2 1.655(9)
Si1 Rh1 2.306(3)
Si2 Rh2 2.300(3)
P1 Rh1 2.262(3)
P2 Rh1 2.290(3)
P3 Rh2 2.286(3)
P4 Rh2 2.268(3)
Rh1 Cl1 2.496(2)
Rh2 Cl2 2.496(3)

loop_
_platon_squeeze_void_nr
_platon_squeeze_void_average_x
_platon_squeeze_void_average_y
_platon_squeeze_void_average_z
_platon_squeeze_void_volume
_platon_squeeze_void_count_electrons
_platon_squeeze_void_content
1 0.000 0.500 0.000 172 49 ' '
2 0.500 0.000 0.000 174 44 ' '
3 0.315 0.597 0.385 12 1 ' '
4 0.685 0.403 0.614 12 1 ' '

loop_
_twin_individual_id
_twin_individual_mass_fraction_refined
1 0.79385
2 0.20615
